data_1576380
loop_
_publ_author_name
'Wieprecht, Nele'
'Krummenacher, Ivo'
'W\"ust, Leonie'
'Michel, Maximilian'
'Neder, Marco'
'H\"afner, Andreas'
'Karg, Jordan'
'Braunschweig, Holger'

_publ_section_title
;
 Boraindenes as versatile precursors to benzannulated boron heterocycles
;
_journal_name_full 'Chemical Science'
_journal_paper_doi 10.1039/D5SC08526H
_journal_year 2025
_chemical_formula_moiety 'C31 H27 B'
_chemical_formula_sum 'C31 H27 B'
_chemical_formula_weight 410.33
_space_group_crystal_system monoclinic
_space_group_IT_number 14
_space_group_name_Hall '-P 2yn'
_space_group_name_H-M_alt 'P 1 21/n 1'
_atom_sites_solution_hydrogens geom
_atom_sites_solution_primary dual
_atom_sites_solution_secondary difmap
_audit_creation_date 2025-04-11
_audit_creation_method 'CIF-fill 1.6d (K.Radacki, 2005-25)'
_audit_update_record
;
2025-11-03 deposited with the CCDC.	2025-12-01 downloaded from the CCDC.
;
_cell_angle_alpha 90
_cell_angle_beta 95.167(2)
_cell_angle_gamma 90
_cell_formula_units_Z 4
_cell_length_a 9.8535(2)
_cell_length_b 18.4881(3)
_cell_length_c 12.4246(2)
_cell_measurement_reflns_used 11137
_cell_measurement_temperature 100(2)
_cell_measurement_theta_max 73.9080
_cell_measurement_theta_min 4.2700
_cell_volume 2254.22(7)
_computing_cell_refinement 'CrysAlisPro 1.171.41.112a (Rigaku OD, 2021)'
_computing_data_collection 'CrysAlisPro 1.171.41.112a (Rigaku OD, 2021)'
_computing_data_reduction 'CrysAlisPro 1.171.41.112a (Rigaku OD, 2021)'
_computing_molecular_graphics 'ShelXLe (Huebschle et all, 2011)'
_computing_publication_material 'SHELXL-2019/2 (Sheldrick, 2019)'
_computing_structure_refinement 'SHELXL-2019/2 (Sheldrick, 2019)'
_computing_structure_solution 'SHELXT 2014/5 (Sheldrick, 2014)'
_diffrn_ambient_environment N~2~
_diffrn_ambient_temperature 100(2)
_diffrn_detector HPA
_diffrn_detector_area_resol_mean 10.0
_diffrn_detector_type 'HyPix Arc150'
_diffrn_measured_fraction_theta_full 1.000
_diffrn_measured_fraction_theta_max 0.975
_diffrn_measurement_details
;
 
 List of Runs (angles in degrees, time in seconds):
 --------------------------------------------------------------------------
  1  \w   -117.00 -44.00   0.50    0.36    --  -76.45 -15.00 150.00  146
  2  \w     34.00  62.00   0.50    0.36    --   77.01 -95.00 -30.00   56
  3  \w    -55.00 -24.00   0.50    0.36    --  -69.92 126.00-150.00   62
  4  \w     84.00 109.00   0.50    0.36    --   58.85  15.00-180.00   50
  5  \w     50.00 135.00   0.50    0.36    --   84.76  15.00  60.00  170
  6  \w   -118.00 -48.00   0.50    0.36    --  -69.92 -15.00  90.00  140
  7  \w     48.00  91.00   0.50    0.36    --   84.76 -95.00-150.00   86
  8  \w     44.00  70.00   0.50    0.36    --   58.85  15.00-180.00   52
  9  \w     49.00  74.00   0.50    0.36    --   84.76  15.00 150.00   50
 10  \w    -71.00 -39.00   0.50    0.36    --  -76.45 112.00-180.00   64
 11  \w     42.00  91.00   0.50    0.36    --   84.76 -95.00 -60.00   98
 12  \w     52.00  92.00   0.50    0.36    --   84.76 -95.00-120.00   80
 13  \w   -118.00 -83.00   0.50    0.36    --  -69.92 -15.00 -90.00   70
 14  \w    -98.00 -33.00   0.50    0.36    --  -79.50 119.00  44.07  130
 15  \w    -96.00 -33.00   0.50    0.36    --  -79.50 115.00-132.05  126
 16  \w    -70.00 -32.00   0.50    0.36    --  -76.45 112.00  90.00   76
 17  \w    -57.00 -19.00   0.50    0.36    --  -60.43 126.00 -90.00   76
 18  \w    -97.00 -35.00   0.50    0.36    --  -79.50 115.00 119.22  124
 19  \w   -126.00 -43.00   0.50    0.36    --  -76.45 -15.00   0.00  166
 20  \w    -77.00 -44.00   0.50    0.36    --  -69.92 -15.00 -90.00   66
 21  \w     65.00  90.00   0.50    0.36    --   84.76 -95.00   0.00   50
 22  \w    -93.00 -31.00   0.50    0.36    --  -76.45 112.00 -30.00  124
 23  \w   -114.00 -66.00   0.50    0.36    --  -76.45 -15.00-120.00   96
 24  \w     52.00  91.00   0.50    0.36    --   84.76 -95.00  60.00   78
 25  \w     66.00  91.00   0.50    0.36    --   84.76 -95.00-180.00   50
 26  \w     66.00  91.00   0.50    0.36    --   84.76 -95.00  90.00   50
 27  \w    101.00 127.00   0.50    0.36    --   84.76  15.00 150.00   52
 28  \w     29.00  54.00   0.50    0.36    --   71.50 -95.00  60.00   50
 29  \w     66.00  91.00   0.50    0.36    --   84.76 -95.00 150.00   50
 30  \w     39.00  64.00   0.50    0.36    --   84.76-112.00  30.00   50
 31  \w     60.00  92.00   0.50    0.36    --   84.76 -95.00 -30.00   64
 32  \w     39.00  64.00   0.50    0.36    --   84.76-112.00-150.00   50
 33  \w     67.00  92.00   0.50    0.36    --   84.76 -95.00  30.00   50
 34  \w     16.00  47.00   0.50    0.36    --   58.85 -95.00-150.00   62
 35  \w     67.00  92.00   0.50    0.36    --   84.76 -95.00 120.00   50
 36  \w     27.00  52.00   0.50    0.36    --   58.85-126.00-150.00   50
 37  \w     39.00  64.00   0.50    0.36    --   84.76-112.00  60.00   50
;
_diffrn_measurement_device 'four-circle diffractometer'
_diffrn_measurement_device_type 'Rigaku XtaLAB Synergy-R'
_diffrn_measurement_method '\w scans'
_diffrn_orient_matrix_type
;
 CrysAlisPro convention (1999,Acta A55,543-557)
;
_diffrn_orient_matrix_UB_11 -0.1502772000
_diffrn_orient_matrix_UB_12 -0.0211618000
_diffrn_orient_matrix_UB_13 0.0064569000
_diffrn_orient_matrix_UB_21 0.0452684000
_diffrn_orient_matrix_UB_22 -0.0664865000
_diffrn_orient_matrix_UB_23 0.0688172000
_diffrn_orient_matrix_UB_31 -0.0036769000
_diffrn_orient_matrix_UB_32 0.0455471000
_diffrn_orient_matrix_UB_33 0.1035642000
_diffrn_radiation_monochromator 'multi-layer mirror'
_diffrn_radiation_probe x-ray
_diffrn_radiation_type CuK\a
_diffrn_radiation_wavelength 1.54184
_diffrn_radiation_xray_symbol K-L~2,3~
_diffrn_reflns_av_R_equivalents 0.1194
_diffrn_reflns_av_unetI/netI 0.0194
_diffrn_reflns_Laue_measured_fraction_full 1.000
_diffrn_reflns_Laue_measured_fraction_max 0.975
_diffrn_reflns_limit_h_max 12
_diffrn_reflns_limit_h_min -12
_diffrn_reflns_limit_k_max 22
_diffrn_reflns_limit_k_min -21
_diffrn_reflns_limit_l_max 15
_diffrn_reflns_limit_l_min -13
_diffrn_reflns_number 9902
_diffrn_reflns_point_group_measured_fraction_full 1.000
_diffrn_reflns_point_group_measured_fraction_max 0.975
_diffrn_reflns_theta_full 67.684
_diffrn_reflns_theta_max 75.208
_diffrn_reflns_theta_min 4.299
_diffrn_source 'rotating-anode X-ray tube'
_diffrn_source_type 'PhotonJet-R X-ray Source'
_exptl_absorpt_coefficient_mu 0.505
_exptl_absorpt_correction_T_max 1.00000
_exptl_absorpt_correction_T_min 0.43861
_exptl_absorpt_correction_type multi-scan
_exptl_absorpt_process_details
;
 CrysAlisPro 1.171.41.112a (Rigaku Oxford Diffraction, 2021) Empirical 
 absorption correction using spherical harmonics, implemented in SCALE3 
 ABSPACK scaling algorithm.
;
_exptl_crystal_colour 'clear pale yellow'
_exptl_crystal_density_diffrn 1.209
_exptl_crystal_description block
_exptl_crystal_F_000 872
_exptl_crystal_preparation
;
 For data collection the crystal was immersed in a film of perfluoropolyether 
 oil, mounted on a polyimide loop and transferred to stream of cold nitrogen 
 (Oxford Cryostream 800).
;
_exptl_crystal_size_max 0.237
_exptl_crystal_size_mid 0.136
_exptl_crystal_size_min 0.110
_refine_diff_density_max 0.346
_refine_diff_density_min -0.285
_refine_diff_density_rms 0.068
_refine_ls_extinction_method none
_refine_ls_goodness_of_fit_ref 1.233
_refine_ls_hydrogen_treatment constr
_refine_ls_matrix_type full
_refine_ls_number_parameters 293
_refine_ls_number_reflns 9902
_refine_ls_number_restraints 0
_refine_ls_restrained_S_all 1.233
_refine_ls_R_factor_all 0.1044
_refine_ls_R_factor_gt 0.0863
_refine_ls_shift/su_max 0.000
_refine_ls_shift/su_mean 0.000
_refine_ls_structure_factor_coef Fsqd
_refine_ls_weighting_details
;
 w=1/[\s^2^(Fo^2^)+(0.1184P)^2^+0.5053P] where P=(Fo^2^+2Fc^2^)/3
;
_refine_ls_weighting_scheme calc
_refine_ls_wR_factor_gt 0.2192
_refine_ls_wR_factor_ref 0.2365
_reflns_Friedel_coverage 0.000
_reflns_number_gt 7473
_reflns_number_total 9902
_reflns_threshold_expression 'I > 2\s(I)'
_twin_dimensionality triperiodic
_twin_formation_mechanism gt
_twin_morphology polysynthetic
_twin_special_details
;
 
 Component 2 rotated by 4.4599\% 
 around [-0.07 -0.51 -0.86] (reciprocal) or [-0.22 -0.25 -0.94] (direct)
;
_cod_data_source_file d5sc08526h2.cif
_cod_data_source_block 6TolMe
_cod_original_sg_symbol_H-M 'P 21/n'
_cod_database_code 1576380
_shelx_shelxl_version_number 2019/2
_shelx_space_group_comment
;
 The symmetry employed for this shelxl refinement is uniquely defined by the 
 following loop, which should always be used as a source of symmetry 
 information in preference to the above space-group names. They are only 
 intended as comments.
;

loop_
_space_group_symop_operation_xyz
'x, y, z'
'-x+1/2, y+1/2, -z+1/2'
'-x, -y, -z'
'x-1/2, -y-1/2, z-1/2'

loop_
_atom_site_label
_atom_site_type_symbol
_atom_site_fract_x
_atom_site_fract_y
_atom_site_fract_z
_atom_site_U_iso_or_equiv
_atom_site_adp_type
_atom_site_occupancy
_atom_site_site_symmetry_order
_atom_site_calc_flag
_atom_site_refinement_flags_posn
_atom_site_refinement_flags_adp
_atom_site_refinement_flags_occupancy
_atom_site_disorder_assembly
_atom_site_disorder_group
C1_1 C 0.3745(3) 0.25032(15) 0.7585(2) 0.0350(6) Uani 1 1 d . . . . .
B1_1 B 0.2087(3) 0.25863(18) 0.6811(2) 0.0368(7) Uani 1 1 d . . . . .
C2_1 C 0.2424(3) 0.26129(15) 0.8122(2) 0.0357(6) Uani 1 1 d . . . . .
C3_1 C 0.1924(3) 0.19058(15) 0.8558(2) 0.0360(6) Uani 1 1 d . . . . .
C4_1 C 0.1673(3) 0.17148(16) 0.9603(2) 0.0397(6) Uani 1 1 d . . . . .
H4_1 H 0.177861 0.205983 1.017050 0.048 Uiso 1 1 calc R U . . .
C5_1 C 0.1266(3) 0.10111(16) 0.9806(2) 0.0422(7) Uani 1 1 d . . . . .
H5_1 H 0.108532 0.087859 1.051823 0.051 Uiso 1 1 calc R U . . .
C6_1 C 0.1119(3) 0.04994(16) 0.8986(2) 0.0419(7) Uani 1 1 d . . . . .
H6_1 H 0.084624 0.002045 0.914049 0.050 Uiso 1 1 calc R U . . .
C7_1 C 0.1373(3) 0.06885(16) 0.7934(2) 0.0401(6) Uani 1 1 d . . . . .
H7_1 H 0.128097 0.034105 0.736923 0.048 Uiso 1 1 calc R U . . .
C8_1 C 0.1760(3) 0.13916(15) 0.7731(2) 0.0363(6) Uani 1 1 d . . . . .
C9_1 C 0.2115(3) 0.17046(15) 0.6680(2) 0.0361(6) Uani 1 1 d . . . . .
C10_1 C 0.3546(3) 0.19850(15) 0.6771(2) 0.0359(6) Uani 1 1 d . . . . .
C11_1 C 0.1638(3) 0.13057(16) 0.5653(2) 0.0412(7) Uani 1 1 d . . . . .
H11A_1 H 0.169303 0.162776 0.503235 0.062 Uiso 1 1 calc R U . . .
H11B_1 H 0.069316 0.114855 0.568680 0.062 Uiso 1 1 calc R U . . .
H11C_1 H 0.221951 0.088225 0.557540 0.062 Uiso 1 1 calc R U . . .
C12_1 C 0.4487(3) 0.18341(16) 0.5914(2) 0.0409(6) Uani 1 1 d . . . . .
H12A_1 H 0.478839 0.132916 0.596596 0.061 Uiso 1 1 calc R U . . .
H12B_1 H 0.528053 0.215436 0.601511 0.061 Uiso 1 1 calc R U . . .
H12C_1 H 0.400625 0.192003 0.519990 0.061 Uiso 1 1 calc R U . . .
C1_2 C 0.1752(3) 0.31731(15) 0.5901(2) 0.0364(6) Uani 1 1 d . . . . .
C2_2 C 0.2753(3) 0.34729(16) 0.5302(2) 0.0393(6) Uani 1 1 d . . . . .
H2_2 H 0.367892 0.333901 0.546758 0.047 Uiso 1 1 calc R U . . .
C3_2 C 0.2418(3) 0.39624(16) 0.4469(2) 0.0414(7) Uani 1 1 d . . . . .
H3_2 H 0.312095 0.415703 0.408039 0.050 Uiso 1 1 calc R U . . .
C4_2 C 0.1081(3) 0.41722(16) 0.4195(2) 0.0412(7) Uani 1 1 d . . . . .
C5_2 C 0.0074(3) 0.38804(16) 0.4789(2) 0.0411(6) Uani 1 1 d . . . . .
H5_2 H -0.085037 0.401856 0.462389 0.049 Uiso 1 1 calc R U . . .
C6_2 C 0.0410(3) 0.33901(15) 0.5618(2) 0.0391(6) Uani 1 1 d . . . . .
H6_2 H -0.029620 0.319632 0.600377 0.047 Uiso 1 1 calc R U . . .
C7_2 C 0.0716(4) 0.46925(18) 0.3285(2) 0.0506(8) Uani 1 1 d . . . . .
H7A_2 H -0.027626 0.470916 0.313187 0.076 Uiso 1 1 calc R U . . .
H7B_2 H 0.113197 0.453197 0.263886 0.076 Uiso 1 1 calc R U . . .
H7C_2 H 0.105566 0.517565 0.349248 0.076 Uiso 1 1 calc R U . . .
C1_3 C 0.4993(3) 0.29536(15) 0.7741(2) 0.0362(6) Uani 1 1 d . . . . .
C2_3 C 0.4968(3) 0.37114(15) 0.7703(2) 0.0378(6) Uani 1 1 d . . . . .
H2_3 H 0.412065 0.395908 0.761238 0.045 Uiso 1 1 calc R U . . .
C3_3 C 0.6177(3) 0.41005(16) 0.7797(2) 0.0405(6) Uani 1 1 d . . . . .
H3_3 H 0.615130 0.461399 0.777413 0.049 Uiso 1 1 calc R U . . .
C4_3 C 0.7422(3) 0.37464(17) 0.7925(2) 0.0414(7) Uani 1 1 d . . . . .
H4_3 H 0.824578 0.401609 0.797573 0.050 Uiso 1 1 calc R U . . .
C5_3 C 0.7460(3) 0.29959(17) 0.7980(2) 0.0417(7) Uani 1 1 d . . . . .
H5_3 H 0.830988 0.275071 0.807483 0.050 Uiso 1 1 calc R U . . .
C6_3 C 0.6251(3) 0.26061(16) 0.7894(2) 0.0395(6) Uani 1 1 d . . . . .
H6_3 H 0.628197 0.209334 0.794054 0.047 Uiso 1 1 calc R U . . .
C1_4 C 0.2311(3) 0.32724(15) 0.8824(2) 0.0355(6) Uani 1 1 d . . . . .
C2_4 C 0.3064(3) 0.33180(15) 0.9826(2) 0.0396(6) Uani 1 1 d . . . . .
H2_4 H 0.368755 0.294359 1.004900 0.048 Uiso 1 1 calc R U . . .
C3_4 C 0.2912(3) 0.39080(16) 1.0506(2) 0.0428(7) Uani 1 1 d . . . . .
H3_4 H 0.341772 0.392880 1.119394 0.051 Uiso 1 1 calc R U . . .
C4_4 C 0.2027(3) 0.44618(16) 1.0180(2) 0.0417(7) Uani 1 1 d . . . . .
H4_4 H 0.192741 0.486462 1.064125 0.050 Uiso 1 1 calc R U . . .
C5_4 C 0.1284(3) 0.44287(16) 0.9177(2) 0.0418(7) Uani 1 1 d . . . . .
H5_4 H 0.068663 0.481273 0.894608 0.050 Uiso 1 1 calc R U . . .
C6_4 C 0.1416(3) 0.38303(15) 0.8510(2) 0.0387(6) Uani 1 1 d . . . . .
H6_4 H 0.088709 0.380382 0.783286 0.046 Uiso 1 1 calc R U . . .

loop_
_atom_site_aniso_label
_atom_site_aniso_U_11
_atom_site_aniso_U_22
_atom_site_aniso_U_33
_atom_site_aniso_U_23
_atom_site_aniso_U_13
_atom_site_aniso_U_12
C1_1 0.0368(14) 0.0342(14) 0.0347(13) 0.0021(10) 0.0075(11) 0.0021(11)
B1_1 0.0352(16) 0.0378(16) 0.0384(15) -0.0013(12) 0.0082(12) 0.0007(13)
C2_1 0.0368(14) 0.0345(14) 0.0371(13) 0.0003(10) 0.0098(11) 0.0004(11)
C3_1 0.0355(14) 0.0371(14) 0.0362(13) 0.0000(11) 0.0080(11) 0.0021(11)
C4_1 0.0392(15) 0.0418(16) 0.0393(14) 0.0004(11) 0.0104(11) 0.0008(12)
C5_1 0.0434(16) 0.0454(17) 0.0394(14) 0.0046(12) 0.0116(12) 0.0003(13)
C6_1 0.0432(16) 0.0385(15) 0.0449(15) 0.0059(12) 0.0090(12) -0.0035(12)
C7_1 0.0407(15) 0.0382(15) 0.0420(14) -0.0009(11) 0.0079(12) -0.0016(12)
C8_1 0.0349(14) 0.0374(14) 0.0373(13) 0.0004(11) 0.0073(11) 0.0014(11)
C9_1 0.0364(14) 0.0362(14) 0.0364(13) 0.0003(11) 0.0071(11) 0.0004(11)
C10_1 0.0386(14) 0.0343(14) 0.0357(13) 0.0020(10) 0.0085(11) 0.0016(11)
C11_1 0.0423(16) 0.0418(16) 0.0402(14) -0.0024(11) 0.0071(12) -0.0005(12)
C12_1 0.0418(15) 0.0425(16) 0.0399(14) -0.0030(11) 0.0122(12) 0.0008(12)
C1_2 0.0409(15) 0.0340(14) 0.0349(13) -0.0036(10) 0.0066(11) -0.0017(11)
C2_2 0.0387(15) 0.0415(15) 0.0380(13) 0.0003(11) 0.0050(11) -0.0018(12)
C3_2 0.0463(16) 0.0406(15) 0.0381(14) 0.0012(11) 0.0077(12) -0.0061(13)
C4_2 0.0509(17) 0.0362(15) 0.0368(13) -0.0001(11) 0.0060(12) -0.0004(13)
C5_2 0.0419(15) 0.0400(15) 0.0416(14) -0.0021(11) 0.0043(12) 0.0028(12)
C6_2 0.0431(15) 0.0375(15) 0.0377(14) 0.0002(11) 0.0088(11) -0.0010(12)
C7_2 0.060(2) 0.0471(18) 0.0447(16) 0.0091(13) 0.0046(14) 0.0025(15)
C1_3 0.0389(15) 0.0392(15) 0.0313(12) 0.0006(10) 0.0072(10) -0.0004(11)
C2_3 0.0382(15) 0.0399(15) 0.0358(13) 0.0007(11) 0.0058(11) 0.0007(11)
C3_3 0.0474(16) 0.0389(15) 0.0355(13) 0.0017(11) 0.0055(11) -0.0036(12)
C4_3 0.0406(15) 0.0484(17) 0.0358(13) 0.0008(11) 0.0063(11) -0.0077(13)
C5_3 0.0378(15) 0.0502(17) 0.0377(14) 0.0013(12) 0.0055(11) 0.0013(12)
C6_3 0.0431(16) 0.0400(15) 0.0361(13) 0.0017(11) 0.0072(11) 0.0014(12)
C1_4 0.0381(14) 0.0366(14) 0.0331(13) -0.0005(10) 0.0112(11) -0.0021(11)
C2_4 0.0400(15) 0.0403(15) 0.0392(14) 0.0004(11) 0.0070(11) -0.0003(12)
C3_4 0.0441(16) 0.0456(17) 0.0396(14) -0.0045(12) 0.0096(12) -0.0037(13)
C4_4 0.0477(16) 0.0394(15) 0.0400(14) -0.0064(11) 0.0141(12) -0.0048(12)
C5_4 0.0451(16) 0.0373(15) 0.0440(14) -0.0002(12) 0.0100(12) 0.0024(12)
C6_4 0.0408(15) 0.0412(15) 0.0352(13) -0.0016(11) 0.0095(11) -0.0003(12)

loop_
_atom_type_symbol
_atom_type_description
_atom_type_scat_dispersion_real
_atom_type_scat_dispersion_imag
_atom_type_scat_source
C C 0.0181 0.0091 'International Tables Vol C Tables 4.2.6.8 and 6.1.1.4'
H H 0.0000 0.0000 'International Tables Vol C Tables 4.2.6.8 and 6.1.1.4'
B B 0.0090 0.0039 'International Tables Vol C Tables 4.2.6.8 and 6.1.1.4'

loop_
_exptl_crystal_face_index_h
_exptl_crystal_face_index_k
_exptl_crystal_face_index_l
_exptl_crystal_face_perp_dist
0 1 0 0.0623
0 -2 1 0.0689
-1 0 -2 0.0889
-2 0 -1 0.0574
-1 -1 -2 0.1025
1 1 2 0.0581
-2 2 1 0.0722
-2 1 0 0.0585
1 0 -2 0.1247
-1 -2 2 0.0903
0 -1 0 0.0740
1 -2 2 0.0461
-1 2 -2 0.0992
-1 2 0 0.0669
1 -1 1 0.0302
1 -2 0 0.0710
0 -1 -1 0.1309
1 0 1 0.0373
2 -1 -1 0.0800
1 0 0 0.0670
2 1 -2 0.0960

loop_
_geom_angle_atom_site_label_1
_geom_angle_atom_site_label_2
_geom_angle_atom_site_label_3
_geom_angle
_geom_angle_site_symmetry_1
_geom_angle_site_symmetry_3
_geom_angle_publ_flag
C10_1 C1_1 C1_3 122.7(2) . . ?
C10_1 C1_1 C2_1 109.8(2) . . ?
C1_3 C1_1 C2_1 126.7(2) . . ?
C10_1 C1_1 B1_1 67.37(19) . . ?
C1_3 C1_1 B1_1 135.5(2) . . ?
C2_1 C1_1 B1_1 57.48(17) . . ?
C1_2 B1_1 C2_1 134.7(2) . . ?
C1_2 B1_1 C9_1 128.1(2) . . ?
C2_1 B1_1 C9_1 97.2(2) . . ?
C1_2 B1_1 C10_1 120.9(2) . . ?
C2_1 B1_1 C10_1 87.5(2) . . ?
C9_1 B1_1 C10_1 50.94(16) . . ?
C1_2 B1_1 C1_1 123.6(2) . . ?
C2_1 B1_1 C1_1 52.08(15) . . ?
C9_1 B1_1 C1_1 86.9(2) . . ?
C10_1 B1_1 C1_1 44.94(14) . . ?
C1_4 C2_1 C3_1 116.6(2) . . ?
C1_4 C2_1 C1_1 118.0(2) . . ?
C3_1 C2_1 C1_1 111.0(2) . . ?
C1_4 C2_1 B1_1 125.6(2) . . ?
C3_1 C2_1 B1_1 106.7(2) . . ?
C1_1 C2_1 B1_1 70.44(18) . . ?
C4_1 C3_1 C8_1 119.7(3) . . ?
C4_1 C3_1 C2_1 130.2(2) . . ?
C8_1 C3_1 C2_1 110.1(2) . . ?
C3_1 C4_1 C5_1 119.1(3) . . ?
C3_1 C4_1 H4_1 120.4 . . ?
C5_1 C4_1 H4_1 120.4 . . ?
C6_1 C5_1 C4_1 121.1(3) . . ?
C6_1 C5_1 H5_1 119.5 . . ?
C4_1 C5_1 H5_1 119.5 . . ?
C5_1 C6_1 C7_1 120.0(3) . . ?
C5_1 C6_1 H6_1 120.0 . . ?
C7_1 C6_1 H6_1 120.0 . . ?
C8_1 C7_1 C6_1 118.8(3) . . ?
C8_1 C7_1 H7_1 120.6 . . ?
C6_1 C7_1 H7_1 120.6 . . ?
C7_1 C8_1 C3_1 121.3(2) . . ?
C7_1 C8_1 C9_1 127.7(2) . . ?
C3_1 C8_1 C9_1 110.9(2) . . ?
C10_1 C9_1 C8_1 111.2(2) . . ?
C10_1 C9_1 C11_1 116.8(2) . . ?
C8_1 C9_1 C11_1 117.9(2) . . ?
C10_1 C9_1 B1_1 70.87(19) . . ?
C8_1 C9_1 B1_1 106.9(2) . . ?
C11_1 C9_1 B1_1 124.2(2) . . ?
C1_1 C10_1 C9_1 111.2(2) . . ?
C1_1 C10_1 C12_1 126.0(3) . . ?
C9_1 C10_1 C12_1 121.4(2) . . ?
C1_1 C10_1 B1_1 67.69(19) . . ?
C9_1 C10_1 B1_1 58.19(17) . . ?
C12_1 C10_1 B1_1 132.3(2) . . ?
C9_1 C11_1 H11A_1 109.5 . . ?
C9_1 C11_1 H11B_1 109.5 . . ?
H11A_1 C11_1 H11B_1 109.5 . . ?
C9_1 C11_1 H11C_1 109.5 . . ?
H11A_1 C11_1 H11C_1 109.5 . . ?
H11B_1 C11_1 H11C_1 109.5 . . ?
C10_1 C12_1 H12A_1 109.5 . . ?
C10_1 C12_1 H12B_1 109.5 . . ?
H12A_1 C12_1 H12B_1 109.5 . . ?
C10_1 C12_1 H12C_1 109.5 . . ?
H12A_1 C12_1 H12C_1 109.5 . . ?
H12B_1 C12_1 H12C_1 109.5 . . ?
C6_2 C1_2 C2_2 116.6(2) . . ?
C6_2 C1_2 B1_1 120.7(2) . . ?
C2_2 C1_2 B1_1 122.7(3) . . ?
C3_2 C2_2 C1_2 121.4(3) . . ?
C3_2 C2_2 H2_2 119.3 . . ?
C1_2 C2_2 H2_2 119.3 . . ?
C4_2 C3_2 C2_2 121.4(3) . . ?
C4_2 C3_2 H3_2 119.3 . . ?
C2_2 C3_2 H3_2 119.3 . . ?
C3_2 C4_2 C5_2 117.8(3) . . ?
C3_2 C4_2 C7_2 121.4(3) . . ?
C5_2 C4_2 C7_2 120.7(3) . . ?
C6_2 C5_2 C4_2 120.7(3) . . ?
C6_2 C5_2 H5_2 119.7 . . ?
C4_2 C5_2 H5_2 119.7 . . ?
C5_2 C6_2 C1_2 122.1(3) . . ?
C5_2 C6_2 H6_2 119.0 . . ?
C1_2 C6_2 H6_2 119.0 . . ?
C4_2 C7_2 H7A_2 109.5 . . ?
C4_2 C7_2 H7B_2 109.5 . . ?
H7A_2 C7_2 H7B_2 109.5 . . ?
C4_2 C7_2 H7C_2 109.5 . . ?
H7A_2 C7_2 H7C_2 109.5 . . ?
H7B_2 C7_2 H7C_2 109.5 . . ?
C6_3 C1_3 C2_3 118.6(3) . . ?
C6_3 C1_3 C1_1 118.4(3) . . ?
C2_3 C1_3 C1_1 123.0(2) . . ?
C3_3 C2_3 C1_3 120.2(3) . . ?
C3_3 C2_3 H2_3 119.9 . . ?
C1_3 C2_3 H2_3 119.9 . . ?
C4_3 C3_3 C2_3 120.6(3) . . ?
C4_3 C3_3 H3_3 119.7 . . ?
C2_3 C3_3 H3_3 119.7 . . ?
C3_3 C4_3 C5_3 119.8(3) . . ?
C3_3 C4_3 H4_3 120.1 . . ?
C5_3 C4_3 H4_3 120.1 . . ?
C6_3 C5_3 C4_3 119.7(3) . . ?
C6_3 C5_3 H5_3 120.2 . . ?
C4_3 C5_3 H5_3 120.2 . . ?
C5_3 C6_3 C1_3 121.2(3) . . ?
C5_3 C6_3 H6_3 119.4 . . ?
C1_3 C6_3 H6_3 119.4 . . ?
C6_4 C1_4 C2_4 118.7(2) . . ?
C6_4 C1_4 C2_1 121.0(2) . . ?
C2_4 C1_4 C2_1 120.3(2) . . ?
C1_4 C2_4 C3_4 120.7(3) . . ?
C1_4 C2_4 H2_4 119.6 . . ?
C3_4 C2_4 H2_4 119.6 . . ?
C4_4 C3_4 C2_4 120.0(3) . . ?
C4_4 C3_4 H3_4 120.0 . . ?
C2_4 C3_4 H3_4 120.0 . . ?
C3_4 C4_4 C5_4 119.9(3) . . ?
C3_4 C4_4 H4_4 120.0 . . ?
C5_4 C4_4 H4_4 120.0 . . ?
C4_4 C5_4 C6_4 119.9(3) . . ?
C4_4 C5_4 H5_4 120.1 . . ?
C6_4 C5_4 H5_4 120.1 . . ?
C1_4 C6_4 C5_4 120.8(3) . . ?
C1_4 C6_4 H6_4 119.6 . . ?
C5_4 C6_4 H6_4 119.6 . . ?

loop_
_geom_bond_atom_site_label_1
_geom_bond_atom_site_label_2
_geom_bond_distance
_geom_bond_site_symmetry_2
_geom_bond_publ_flag
C1_1 C10_1 1.394(4) . ?
C1_1 C1_3 1.484(4) . ?
C1_1 C2_1 1.529(4) . ?
C1_1 B1_1 1.826(4) . ?
B1_1 C1_2 1.580(4) . ?
B1_1 C2_1 1.634(4) . ?
B1_1 C9_1 1.638(4) . ?
B1_1 C10_1 1.822(4) . ?
C2_1 C1_4 1.509(4) . ?
C2_1 C3_1 1.515(4) . ?
C3_1 C4_1 1.388(4) . ?
C3_1 C8_1 1.399(4) . ?
C4_1 C5_1 1.391(4) . ?
C4_1 H4_1 0.9500 . ?
C5_1 C6_1 1.388(4) . ?
C5_1 H5_1 0.9500 . ?
C6_1 C7_1 1.397(4) . ?
C6_1 H6_1 0.9500 . ?
C7_1 C8_1 1.384(4) . ?
C7_1 H7_1 0.9500 . ?
C8_1 C9_1 1.498(4) . ?
C9_1 C10_1 1.497(4) . ?
C9_1 C11_1 1.512(4) . ?
C10_1 C12_1 1.500(4) . ?
C11_1 H11A_1 0.9800 . ?
C11_1 H11B_1 0.9800 . ?
C11_1 H11C_1 0.9800 . ?
C12_1 H12A_1 0.9800 . ?
C12_1 H12B_1 0.9800 . ?
C12_1 H12C_1 0.9800 . ?
C1_2 C6_2 1.397(4) . ?
C1_2 C2_2 1.402(4) . ?
C2_2 C3_2 1.392(4) . ?
C2_2 H2_2 0.9500 . ?
C3_2 C4_2 1.386(4) . ?
C3_2 H3_2 0.9500 . ?
C4_2 C5_2 1.397(4) . ?
C4_2 C7_2 1.503(4) . ?
C5_2 C6_2 1.389(4) . ?
C5_2 H5_2 0.9500 . ?
C6_2 H6_2 0.9500 . ?
C7_2 H7A_2 0.9800 . ?
C7_2 H7B_2 0.9800 . ?
C7_2 H7C_2 0.9800 . ?
C1_3 C6_3 1.394(4) . ?
C1_3 C2_3 1.402(4) . ?
C2_3 C3_3 1.387(4) . ?
C2_3 H2_3 0.9500 . ?
C3_3 C4_3 1.387(4) . ?
C3_3 H3_3 0.9500 . ?
C4_3 C5_3 1.389(4) . ?
C4_3 H4_3 0.9500 . ?
C5_3 C6_3 1.388(4) . ?
C5_3 H5_3 0.9500 . ?
C6_3 H6_3 0.9500 . ?
C1_4 C6_4 1.390(4) . ?
C1_4 C2_4 1.393(4) . ?
C2_4 C3_4 1.396(4) . ?
C2_4 H2_4 0.9500 . ?
C3_4 C4_4 1.382(4) . ?
C3_4 H3_4 0.9500 . ?
C4_4 C5_4 1.389(4) . ?
C4_4 H4_4 0.9500 . ?
C5_4 C6_4 1.396(4) . ?
C5_4 H5_4 0.9500 . ?
C6_4 H6_4 0.9500 . ?

loop_
_geom_torsion_atom_site_label_1
_geom_torsion_atom_site_label_2
_geom_torsion_atom_site_label_3
_geom_torsion_atom_site_label_4
_geom_torsion
_geom_torsion_site_symmetry_1
_geom_torsion_site_symmetry_2
_geom_torsion_site_symmetry_3
_geom_torsion_site_symmetry_4
_geom_torsion_publ_flag
C10_1 C1_1 B1_1 C1_2 -102.0(3) . . . . ?
C1_3 C1_1 B1_1 C1_2 12.3(4) . . . . ?
C2_1 C1_1 B1_1 C1_2 123.5(3) . . . . ?
C10_1 C1_1 B1_1 C2_1 134.5(2) . . . . ?
C1_3 C1_1 B1_1 C2_1 -111.2(3) . . . . ?
C10_1 C1_1 B1_1 C9_1 32.94(18) . . . . ?
C1_3 C1_1 B1_1 C9_1 147.3(3) . . . . ?
C2_1 C1_1 B1_1 C9_1 -101.6(2) . . . . ?
C1_3 C1_1 B1_1 C10_1 114.3(3) . . . . ?
C2_1 C1_1 B1_1 C10_1 -134.5(2) . . . . ?
C10_1 C1_1 C2_1 C1_4 -165.1(2) . . . . ?
C1_3 C1_1 C2_1 C1_4 4.8(4) . . . . ?
B1_1 C1_1 C2_1 C1_4 -120.7(3) . . . . ?
C10_1 C1_1 C2_1 C3_1 56.6(3) . . . . ?
C1_3 C1_1 C2_1 C3_1 -133.5(3) . . . . ?
B1_1 C1_1 C2_1 C3_1 101.0(2) . . . . ?
C10_1 C1_1 C2_1 B1_1 -44.4(2) . . . . ?
C1_3 C1_1 C2_1 B1_1 125.5(3) . . . . ?
C1_2 B1_1 C2_1 C1_4 8.4(5) . . . . ?
C9_1 B1_1 C2_1 C1_4 -168.6(2) . . . . ?
C10_1 B1_1 C2_1 C1_4 141.3(3) . . . . ?
C1_1 B1_1 C2_1 C1_4 111.0(3) . . . . ?
C1_2 B1_1 C2_1 C3_1 150.5(3) . . . . ?
C9_1 B1_1 C2_1 C3_1 -26.5(3) . . . . ?
C10_1 B1_1 C2_1 C3_1 -76.6(2) . . . . ?
C1_1 B1_1 C2_1 C3_1 -106.9(2) . . . . ?
C1_2 B1_1 C2_1 C1_1 -102.6(4) . . . . ?
C9_1 B1_1 C2_1 C1_1 80.4(2) . . . . ?
C10_1 B1_1 C2_1 C1_1 30.29(17) . . . . ?
C1_4 C2_1 C3_1 C4_1 -17.4(4) . . . . ?
C1_1 C2_1 C3_1 C4_1 121.5(3) . . . . ?
B1_1 C2_1 C3_1 C4_1 -163.5(3) . . . . ?
C1_4 C2_1 C3_1 C8_1 164.8(2) . . . . ?
C1_1 C2_1 C3_1 C8_1 -56.2(3) . . . . ?
B1_1 C2_1 C3_1 C8_1 18.8(3) . . . . ?
C8_1 C3_1 C4_1 C5_1 0.2(4) . . . . ?
C2_1 C3_1 C4_1 C5_1 -177.4(3) . . . . ?
C3_1 C4_1 C5_1 C6_1 0.6(4) . . . . ?
C4_1 C5_1 C6_1 C7_1 -0.4(5) . . . . ?
C5_1 C6_1 C7_1 C8_1 -0.4(4) . . . . ?
C6_1 C7_1 C8_1 C3_1 1.2(4) . . . . ?
C6_1 C7_1 C8_1 C9_1 178.2(3) . . . . ?
C4_1 C3_1 C8_1 C7_1 -1.1(4) . . . . ?
C2_1 C3_1 C8_1 C7_1 176.9(2) . . . . ?
C4_1 C3_1 C8_1 C9_1 -178.6(2) . . . . ?
C2_1 C3_1 C8_1 C9_1 -0.6(3) . . . . ?
C7_1 C8_1 C9_1 C10_1 -119.5(3) . . . . ?
C3_1 C8_1 C9_1 C10_1 57.7(3) . . . . ?
C7_1 C8_1 C9_1 C11_1 19.3(4) . . . . ?
C3_1 C8_1 C9_1 C11_1 -163.5(2) . . . . ?
C7_1 C8_1 C9_1 B1_1 164.9(3) . . . . ?
C3_1 C8_1 C9_1 B1_1 -17.8(3) . . . . ?
C1_2 B1_1 C9_1 C10_1 101.9(3) . . . . ?
C2_1 B1_1 C9_1 C10_1 -80.8(2) . . . . ?
C1_1 B1_1 C9_1 C10_1 -29.64(16) . . . . ?
C1_2 B1_1 C9_1 C8_1 -151.1(3) . . . . ?
C2_1 B1_1 C9_1 C8_1 26.3(3) . . . . ?
C10_1 B1_1 C9_1 C8_1 107.1(2) . . . . ?
C1_1 B1_1 C9_1 C8_1 77.4(2) . . . . ?
C1_2 B1_1 C9_1 C11_1 -8.1(5) . . . . ?
C2_1 B1_1 C9_1 C11_1 169.2(3) . . . . ?
C10_1 B1_1 C9_1 C11_1 -110.0(3) . . . . ?
C1_1 B1_1 C9_1 C11_1 -139.6(3) . . . . ?
C1_3 C1_1 C10_1 C9_1 -170.2(2) . . . . ?
C2_1 C1_1 C10_1 C9_1 0.1(3) . . . . ?
B1_1 C1_1 C10_1 C9_1 -39.6(2) . . . . ?
C1_3 C1_1 C10_1 C12_1 -3.7(4) . . . . ?
C2_1 C1_1 C10_1 C12_1 166.6(3) . . . . ?
B1_1 C1_1 C10_1 C12_1 126.9(3) . . . . ?
C1_3 C1_1 C10_1 B1_1 -130.6(3) . . . . ?
C2_1 C1_1 C10_1 B1_1 39.7(2) . . . . ?
C8_1 C9_1 C10_1 C1_1 -57.4(3) . . . . ?
C11_1 C9_1 C10_1 C1_1 163.4(2) . . . . ?
B1_1 C9_1 C10_1 C1_1 43.9(2) . . . . ?
C8_1 C9_1 C10_1 C12_1 135.4(3) . . . . ?
C11_1 C9_1 C10_1 C12_1 -3.9(4) . . . . ?
B1_1 C9_1 C10_1 C12_1 -123.3(3) . . . . ?
C8_1 C9_1 C10_1 B1_1 -101.3(2) . . . . ?
C11_1 C9_1 C10_1 B1_1 119.4(3) . . . . ?
C1_2 B1_1 C10_1 C1_1 108.3(3) . . . . ?
C2_1 B1_1 C10_1 C1_1 -34.28(19) . . . . ?
C9_1 B1_1 C10_1 C1_1 -135.6(2) . . . . ?
C1_2 B1_1 C10_1 C9_1 -116.1(3) . . . . ?
C2_1 B1_1 C10_1 C9_1 101.3(2) . . . . ?
C1_1 B1_1 C10_1 C9_1 135.6(2) . . . . ?
C1_2 B1_1 C10_1 C12_1 -10.8(4) . . . . ?
C2_1 B1_1 C10_1 C12_1 -153.4(3) . . . . ?
C9_1 B1_1 C10_1 C12_1 105.3(3) . . . . ?
C1_1 B1_1 C10_1 C12_1 -119.1(3) . . . . ?
C2_1 B1_1 C1_2 C6_2 -88.8(4) . . . . ?
C9_1 B1_1 C1_2 C6_2 87.5(4) . . . . ?
C10_1 B1_1 C1_2 C6_2 149.9(3) . . . . ?
C1_1 B1_1 C1_2 C6_2 -156.4(2) . . . . ?
C2_1 B1_1 C1_2 C2_2 94.7(4) . . . . ?
C9_1 B1_1 C1_2 C2_2 -89.1(4) . . . . ?
C10_1 B1_1 C1_2 C2_2 -26.7(4) . . . . ?
C1_1 B1_1 C1_2 C2_2 27.0(4) . . . . ?
C6_2 C1_2 C2_2 C3_2 0.1(4) . . . . ?
B1_1 C1_2 C2_2 C3_2 176.8(2) . . . . ?
C1_2 C2_2 C3_2 C4_2 -0.2(4) . . . . ?
C2_2 C3_2 C4_2 C5_2 0.5(4) . . . . ?
C2_2 C3_2 C4_2 C7_2 -179.1(3) . . . . ?
C3_2 C4_2 C5_2 C6_2 -0.7(4) . . . . ?
C7_2 C4_2 C5_2 C6_2 178.9(3) . . . . ?
C4_2 C5_2 C6_2 C1_2 0.6(4) . . . . ?
C2_2 C1_2 C6_2 C5_2 -0.3(4) . . . . ?
B1_1 C1_2 C6_2 C5_2 -177.0(3) . . . . ?
C10_1 C1_1 C1_3 C6_3 -56.3(4) . . . . ?
C2_1 C1_1 C1_3 C6_3 135.0(3) . . . . ?
B1_1 C1_1 C1_3 C6_3 -146.4(3) . . . . ?
C10_1 C1_1 C1_3 C2_3 121.3(3) . . . . ?
C2_1 C1_1 C1_3 C2_3 -47.3(4) . . . . ?
B1_1 C1_1 C1_3 C2_3 31.2(4) . . . . ?
C6_3 C1_3 C2_3 C3_3 1.1(4) . . . . ?
C1_1 C1_3 C2_3 C3_3 -176.5(2) . . . . ?
C1_3 C2_3 C3_3 C4_3 0.3(4) . . . . ?
C2_3 C3_3 C4_3 C5_3 -1.2(4) . . . . ?
C3_3 C4_3 C5_3 C6_3 0.7(4) . . . . ?
C4_3 C5_3 C6_3 C1_3 0.8(4) . . . . ?
C2_3 C1_3 C6_3 C5_3 -1.7(4) . . . . ?
C1_1 C1_3 C6_3 C5_3 176.1(2) . . . . ?
C3_1 C2_1 C1_4 C6_4 -112.4(3) . . . . ?
C1_1 C2_1 C1_4 C6_4 111.6(3) . . . . ?
B1_1 C2_1 C1_4 C6_4 26.5(4) . . . . ?
C3_1 C2_1 C1_4 C2_4 64.8(3) . . . . ?
C1_1 C2_1 C1_4 C2_4 -71.3(3) . . . . ?
B1_1 C2_1 C1_4 C2_4 -156.4(3) . . . . ?
C6_4 C1_4 C2_4 C3_4 0.7(4) . . . . ?
C2_1 C1_4 C2_4 C3_4 -176.5(2) . . . . ?
C1_4 C2_4 C3_4 C4_4 -1.2(4) . . . . ?
C2_4 C3_4 C4_4 C5_4 0.3(4) . . . . ?
C3_4 C4_4 C5_4 C6_4 1.1(4) . . . . ?
C2_4 C1_4 C6_4 C5_4 0.8(4) . . . . ?
C2_1 C1_4 C6_4 C5_4 178.0(2) . . . . ?
C4_4 C5_4 C6_4 C1_4 -1.7(4) . . . . ?

loop_
_twin_individual_id
_twin_individual_mass_fraction_refined
_oxdiff_twin_reflns_isolated
_oxdiff_twin_reflns_overlapped
_twin_individual_twin_lattice_type
_twin_individual_twin_matrix_11
_twin_individual_twin_matrix_12
_twin_individual_twin_matrix_13
_twin_individual_twin_matrix_21
_twin_individual_twin_matrix_22
_twin_individual_twin_matrix_23
_twin_individual_twin_matrix_31
_twin_individual_twin_matrix_32
_twin_individual_twin_matrix_33
1 0.5977 24364 3027 ref 1.0000 0.0000 0.0000 0.0000 1.0000 0.0000 0.0000 0.0000 1.0000
2 0.4023 23375 3027 nmt 0.9947 0.0375 -0.0227 -0.1339 0.9970 0.0130 0.0363 -0.0084 1.0019
